data_2004832
loop_
_publ_author_name
'Xu, L.'
'Xu, D.'
'Xu, Y.'
'Gu, J.'

_publ_section_title
;
 Diamminebis[dimethylglyoximato(1--)]cobalt(III) Fluoborate and
 Perchlorate
;
_journal_issue 5
_journal_name_full 'Acta Crystallographica Section C'
_journal_page_first 1119
_journal_page_last 1122
_journal_paper_doi 10.1107/S010827019501568X
_journal_volume 52
_journal_year 1996
_chemical_formula_iupac 'Co (C4 H7 N2 O2)2 (N H3)2] B F4'
_chemical_formula_moiety 'C8 H20 Co N6 O4 , B F4'
_chemical_formula_sum 'C8 H20 B Co F4 N6 O4'
_chemical_formula_weight 410.02
_space_group_IT_number 15
_symmetry_cell_setting monoclinic
_symmetry_space_group_name_Hall '-C 2yc'
_symmetry_space_group_name_H-M 'C 1 2/c 1'
_atom_type_scat_source IntTabIV
_cell_angle_alpha 90.
_cell_angle_beta 112.54(2)
_cell_angle_gamma 90.
_cell_formula_units_Z 4
_cell_length_a 21.526(6)
_cell_length_b 6.447(1)
_cell_length_c 12.479(2)
_cell_measurement_reflns_used 25
_cell_measurement_temperature 296
_cell_measurement_theta_max 14
_cell_measurement_theta_min 13
_cell_volume 1599.5(6)
_computing_cell_refinement 'CAD-4 Software'
_computing_data_collection 'CAD-4 Software (Enraf-Nonius, 1989)'
_computing_data_reduction 'TEXSAN (Molecular Structure Corporation, 1989)'
_computing_molecular_graphics 'ORTEPII (Johnson, 1976)'
_computing_structure_refinement 'TEXSAN '
_computing_structure_solution TEXSAN
_diffrn_measurement_device 'Enraf-Nonius CAD4'
_diffrn_measurement_method \w/2\q
_diffrn_radiation_type 'Mo K\a'
_diffrn_radiation_wavelength 0.71073
_diffrn_reflns_av_R_equivalents 0.028
_diffrn_reflns_limit_h_max 25
_diffrn_reflns_limit_h_min 0
_diffrn_reflns_limit_k_max 0
_diffrn_reflns_limit_k_min -7
_diffrn_reflns_limit_l_max 13
_diffrn_reflns_limit_l_min -14
_diffrn_reflns_number 1588
_diffrn_reflns_theta_max 25
_diffrn_standards_decay_% 2.9
_diffrn_standards_interval_count 300
_diffrn_standards_number 3
_exptl_absorpt_coefficient_mu 1.138
_exptl_absorpt_correction_T_max 1.0000
_exptl_absorpt_correction_T_min 0.7176
_exptl_absorpt_correction_type 'empirical via \y scans'
_exptl_crystal_colour yellow
_exptl_crystal_density_diffrn 1.70
_exptl_crystal_description Prism
_exptl_crystal_size_max 0.36
_exptl_crystal_size_mid 0.18
_exptl_crystal_size_min 0.08
_refine_diff_density_max 0.51
_refine_diff_density_min -0.38
_refine_ls_extinction_method none
_refine_ls_goodness_of_fit_obs 1.48
_refine_ls_hydrogen_treatment noref
_refine_ls_number_parameters 111
_refine_ls_number_reflns 1279
_refine_ls_R_factor_obs 0.035
_refine_ls_shift/esd_max 0.02
_refine_ls_structure_factor_coef F
_refine_ls_weighting_scheme sigma
_refine_ls_wR_factor_obs 0.049
_reflns_number_observed 1279
_reflns_number_total 1543
_reflns_observed_criterion I>3\s(I)
_cod_data_source_file bk1127.cif
_cod_data_source_block 1
_cod_original_cell_volume 1599.0(10)
_cod_original_sg_symbol_H-M 'C 2/c'
_cod_original_formula_sum 'C8 H20 Co B F4 N6 O4'
_cod_database_code 2004832

loop_
_symmetry_equiv_pos_as_xyz
+x,+y,+z
-x,y,1/2-z
-x,-y,-z
x,-y,1/2+z
1/2+x,1/2+y,z
1/2-x,1/2+y,1/2-z
1/2-x,1/2-y,-z
1/2+x,1/2-y,1/2+z

loop_
_atom_site_aniso_label
_atom_site_aniso_U_11
_atom_site_aniso_U_22
_atom_site_aniso_U_33
_atom_site_aniso_U_12
_atom_site_aniso_U_13
_atom_site_aniso_U_23
Co 0.0176(3) 0.0176(3) 0.0173(3) -0.0024(2) 0.0069(2) -0.0017(2)
O1 0.0360(10) 0.0240(10) 0.0390(10) -0.0080(8) 0.0169(9) -0.0124(9)
O2 0.0390(10) 0.0330(10) 0.0370(10) -0.0084(9) 0.0224(9) -0.0173(9)
N1 0.0230(10) 0.0200(10) 0.0220(10) -0.0023(8) 0.0065(8) -0.0015(9)
N2 0.0240(10) 0.0230(10) 0.0210(10) -0.0020(10) 0.0088(8) -0.0025(9)
N3 0.0260(10) 0.0240(10) 0.0240(10) 0.0008(9) 0.0094(9) 0.0007(9)
C1 0.033(2) 0.038(2) 0.059(2) -0.0130(10) 0.0240(10) -0.0040(10)
C2 0.0220(10) 0.0260(10) 0.0250(10) -0.0040(10) 0.0070(10) 0.0030(10)
C3 0.0200(10) 0.0330(10) 0.0220(10) 0.0000(10) 0.0070(10) 0.0030(10)
C4 0.031(2) 0.050(2) 0.041(2) -0.0060(10) 0.0210(10) -0.0090(10)
B 0.028(2) 0.041(3) 0.035(2) 0.0 0.008(2) 0.0
F1 0.075(2) 0.093(2) 0.119(2) 0.017(2) 0.053(2) -0.020(2)
F2 0.070(2) 0.140(3) 0.097(2) -0.027(2) 0.0130(10) -0.064(2)

loop_
_atom_site_label
_atom_site_fract_x
_atom_site_fract_y
_atom_site_fract_z
_atom_site_U_iso_or_equiv
Co 0.25 0.25 0.5 0.0174(2)
O1 0.2106(1) 0.5068(3) 0.6486(2) 0.0340(7)
O2 0.1922(1) -0.1295(3) 0.3916(2) 0.0323(7)
N1 0.1978(1) 0.3301(3) 0.5854(2) 0.0226(7)
N2 0.1887(1) 0.0260(3) 0.4610(2) 0.0223(7)
N3 0.3120(1) 0.0915(3) 0.6306(2) 0.0247(7)
C1 0.0946(2) 0.2673(5) 0.6215(3) 0.0385(13)
C2 0.1462(1) 0.2156(4) 0.5737(2) 0.0253(7)
C3 0.1419(1) 0.0314(4) 0.5017(2) 0.0250(7)
C4 0.0885(2) -0.1293(5) 0.4764(3) 0.0415(13)
B 0.0 0.3125(9) 0.25 0.0359(16)
F1 0.0448(1) 0.1942(5) 0.2235(3) 0.0910(14)
F2 0.0379(1) 0.4270(5) 0.3418(3) 0.1081(15)
H1 0.221 -0.090 0.350 0.06
H2 0.348 0.155 0.648 0.06
H3 0.300 0.095 0.695 0.06
H4 0.310 -0.045 0.600 0.06
H5 0.115 0.275 0.705 0.06
H6 0.075 0.395 0.595 0.06
H7 0.065 0.160 0.605 0.06
H8 0.060 -0.095 0.520 0.06
H9 0.065 -0.135 0.400 0.06
H10 0.110 -0.260 0.505 0.06

loop_
_geom_angle_atom_site_label_1
_geom_angle_atom_site_label_2
_geom_angle_atom_site_label_3
_geom_angle_site_symmetry_1
_geom_angle_site_symmetry_3
_geom_angle
_geom_angle_publ_flag
N1 Co N2 . . 81.18(9) yes
N1 Co N2 . 7_556 98.82(9) yes
N1 Co N3 . . 92.11(9) yes
N1 Co N3 . 7_556 87.89(9) yes
N2 Co N3 . . 90.10(9) yes
N2 Co N3 . 7_556 89.90(9) yes
Co N1 O1 . . 121.6(2) no
O1 N1 C2 . . 121.5(2) no
Co N2 C3 . . 116.8(2) no
N1 C2 C1 . . 124.6(2) no
C1 C2 C3 . . 123.0(2) no
N2 C3 C4 . . 123.6(2) no
F1 B F1 . 2 112.2(5) no
F1 B F2 . 2 110.8(2) no
O1 H1 O2 7_556 . 150.1 no
Co N1 C2 . . 116.7(2) no
Co N2 O2 . . 121.90(10) no
O2 N2 C3 . . 121.3(2) no
N1 C2 C3 . . 112.4(2) no
N2 C3 C2 . . 112.8(2) no
C2 C3 C4 . . 123.6(2) no
F1 B F2 . . 105.0(2) no
F2 B F2 . 2 113.4(5) no

loop_
_geom_bond_atom_site_label_1
_geom_bond_atom_site_label_2
_geom_bond_site_symmetry_1
_geom_bond_distance
_geom_bond_publ_flag
Co N1 . 1.894(2) yes
Co N2 . 1.890(2) yes
Co N3 . 1.953(2) yes
O1 N1 . 1.352(3) yes
O2 N2 . 1.345(3) yes
N2 C3 . 1.291(4) no
C2 C3 . 1.470(4) no
B F1 . 1.366(4) no
O1 H1 7_556 1.561 no
N3 H2 . 0.828 no
N3 H4 . 0.954 no
N1 C2 . 1.294(3) no
C1 C2 . 1.486(4) no
C3 C4 . 1.488(4) no
B F2 . 1.345(4) no
O2 H1 . 0.983 no
N3 H3 . 0.934 no
